data_1566249
loop_
_publ_author_name
'Pacifico, Jessica'
'Stoeckli-Evans, Helen'

_publ_section_title
;
 Poly[dipotassium
 [(\m6-2,2&#x2032;,2&#x2032;&#x2032;,2&#x2032;&#x2032;&#x2032;-{[pyrazine-2,3,5,6-tetrayltetrakis(methylene)]tetrakis(sulfanediyl)}tetraacetato)disilver(I)]
 5.2-hydrate]
;
_journal_issue 2
_journal_name_full IUCrData
_journal_paper_doi 10.1107/S2414314622000773
_journal_volume 7
_journal_year 2022
_chemical_formula_iupac 'K2 [Ag2 (C16 H16 N2 O8 S4)] 5.2H2 O'
_chemical_formula_moiety '2(K +), C16 H16 Ag2 N2 O8 S4 2-, 5.2(H2 O)'
_chemical_formula_sum 'C16 H26.4 Ag2 K2 N2 O13.2 S4'
_chemical_formula_weight 880.17
_chemical_name_systematic
;Poly[dipotassium
[(\m~6~-2,2',2'',2'''-{[pyrazine-2,3,5,6-tetrayltetrakis(methylene)]tetrakis(sulfanediyl)}tetraacetato)disilver(I)] 5.2-hydrate]
;
_space_group_crystal_system monoclinic
_space_group_IT_number 14
_space_group_name_Hall '-P 2ybc'
_space_group_name_H-M_alt 'P 1 21/c 1'
_atom_sites_solution_hydrogens geom
_atom_sites_solution_primary direct
_atom_sites_solution_secondary difmap
_audit_creation_method SHELXL-2018/3
_cell_angle_alpha 90
_cell_angle_beta 108.657(15)
_cell_angle_gamma 90
_cell_formula_units_Z 2
_cell_length_a 13.386(3)
_cell_length_b 6.0085(7)
_cell_length_c 17.843(3)
_cell_measurement_reflns_used 17882
_cell_measurement_temperature 153(2)
_cell_measurement_theta_max 24.92
_cell_measurement_theta_min 1.62
_cell_volume 1359.7(4)
_computing_cell_refinement
;
X-Area (Stoe & Cie, 2002)
;
_computing_data_collection
;
X-Area (Stoe & Cie, 2002)
;
_computing_data_reduction
;
X-RED32 (Stoe & Cie, 2002)
;
_computing_molecular_graphics
;
PLATON (Spek, 2020) and Mercury (Macrae <i>et al.</i>,  2020)
;
_computing_publication_material
;
<i>SHELXL2018/3</i> (Sheldrick, 2015), PLATON (Spek, 2020) and
publcif (Westrip, 2010)
;
_computing_structure_refinement
;
<i>SHELXL2018/3</i> (Sheldrick, 2015)
;
_computing_structure_solution
;
SHELXS97 (Sheldrick, 2008)
;
_diffrn_ambient_temperature 153(2)
_diffrn_detector 'image plate (34 cm diameter)'
_diffrn_measured_fraction_theta_full 0.988
_diffrn_measured_fraction_theta_max 0.988
_diffrn_measurement_device '2-circle goniometer'
_diffrn_measurement_device_type 'Stoe IPDS 2'
_diffrn_measurement_method '\f + \w scans'
_diffrn_radiation_monochromator 'plane graphite'
_diffrn_radiation_source 'fine-focus sealed tube'
_diffrn_radiation_type MoK\a
_diffrn_radiation_wavelength 0.71073
_diffrn_reflns_av_R_equivalents 0.0425
_diffrn_reflns_av_unetI/netI 0.0265
_diffrn_reflns_limit_h_max 15
_diffrn_reflns_limit_h_min -15
_diffrn_reflns_limit_k_max 6
_diffrn_reflns_limit_k_min -7
_diffrn_reflns_limit_l_max 21
_diffrn_reflns_limit_l_min -20
_diffrn_reflns_number 9305
_diffrn_reflns_theta_full 24.826
_diffrn_reflns_theta_max 24.826
_diffrn_reflns_theta_min 2.431
_diffrn_source 'sealed X-ray tube, 12 x 0.4 mm long-fine focus'
_exptl_absorpt_coefficient_mu 2.115
_exptl_absorpt_correction_T_max 1.000
_exptl_absorpt_correction_T_min 0.611
_exptl_absorpt_correction_type multi-scan
_exptl_absorpt_process_details
;
(<i>MULABS</i>; Spek, 2020)
;
_exptl_crystal_colour yellow
_exptl_crystal_density_diffrn 2.097
_exptl_crystal_description rod
_exptl_crystal_F_000 852
_exptl_crystal_size_max 0.240
_exptl_crystal_size_mid 0.130
_exptl_crystal_size_min 0.050
_refine_diff_density_max 1.142
_refine_diff_density_min -1.099
_refine_ls_extinction_coef 0.0058(8)
_refine_ls_extinction_expression Fc^*^=kFc[1+0.001xFc^2^\l^3^/sin(2\q)]^-1/4^
_refine_ls_extinction_method
;
(SHELXL2018/3; Sheldrick, 2015)
;
_refine_ls_goodness_of_fit_ref 1.165
_refine_ls_hydrogen_treatment constr
_refine_ls_matrix_type full
_refine_ls_number_parameters 218
_refine_ls_number_reflns 2316
_refine_ls_number_restraints 0
_refine_ls_restrained_S_all 1.165
_refine_ls_R_factor_all 0.0539
_refine_ls_R_factor_gt 0.0482
_refine_ls_shift/su_max 0.000
_refine_ls_shift/su_mean 0.000
_refine_ls_structure_factor_coef Fsqd
_refine_ls_weighting_details 'w=1/[\s^2^(Fo^2^)+(0.0335P)^2^+8.3123P] where P=(Fo^2^+2Fc^2^)/3'
_refine_ls_weighting_scheme calc
_refine_ls_wR_factor_gt 0.1106
_refine_ls_wR_factor_ref 0.1135
_reflns_number_gt 2088
_reflns_number_total 2316
_reflns_threshold_expression 'I > 2\s(I)'
_cod_data_source_file im4015sup1.cif
_cod_data_source_block I
_cod_original_sg_symbol_H-M 'P 21/c'
_cod_original_formula_sum 'C16 H26.40 Ag2 K2 N2 O13.20 S4'
_cod_database_code 1566249
_shelx_space_group_comment
;
The symmetry employed for this shelxl refinement is uniquely defined
by the following loop, which should always be used as a source of
symmetry information in preference to the above space-group names.
They are only intended as comments.
;
_shelx_estimated_absorpt_t_min 0.631
_shelx_estimated_absorpt_t_max 0.902

loop_
_space_group_symop_operation_xyz
'x, y, z'
'-x, y+1/2, -z+1/2'
'-x, -y, -z'
'x, -y-1/2, z-1/2'

loop_
_atom_site_type_symbol
_atom_site_label
_atom_site_fract_x
_atom_site_fract_y
_atom_site_fract_z
_atom_site_U_iso_or_equiv
_atom_site_adp_type
_atom_site_calc_flag
_atom_site_occupancy
_atom_site_disorder_assembly
_atom_site_disorder_group
Ag Ag1 -0.11736(5) 0.22235(9) 0.29645(3) 0.0422(2) Uani d 1 . .
K K1 0.42397(15) -0.0830(3) 0.31383(13) 0.0662(6) Uani d 1 . .
S S1 0.07736(14) 0.4594(3) 0.30640(9) 0.0383(4) Uani d 1 . .
S S2 0.13892(15) 1.0313(3) 0.57635(11) 0.0456(5) Uani d 1 . .
O O1 0.1777(5) 0.0832(8) 0.2686(3) 0.0534(13) Uani d 1 . .
O O2 0.2813(5) -0.0081(9) 0.3913(3) 0.0602(15) Uani d 1 . .
O O3 0.4123(4) 1.1764(10) 0.7406(4) 0.0625(15) Uani d 1 . .
O O4 0.3022(5) 0.8947(10) 0.7311(3) 0.0617(15) Uani d 1 . .
N N1 -0.0564(4) 0.4506(9) 0.4235(3) 0.0363(13) Uani d 1 . .
C C1 0.0288(5) 0.5773(10) 0.4399(3) 0.0335(14) Uani d 1 . .
C C2 0.0881(5) 0.6285(10) 0.5180(4) 0.0367(15) Uani d 1 . .
C C3 0.0533(6) 0.6731(11) 0.3695(4) 0.0392(15) Uani d 1 . .
H H3A 0.116280 0.769845 0.388415 0.047 Uiso calc 1 . .
H H3B -0.006596 0.766385 0.338485 0.047 Uiso calc 1 . .
C C4 0.1990(6) 0.3419(12) 0.3732(4) 0.0486(18) Uani d 1 . .
H H4A 0.258373 0.444967 0.377860 0.058 Uiso calc 1 . .
H H4B 0.192240 0.321755 0.426414 0.058 Uiso calc 1 . .
C C5 0.2207(6) 0.1200(12) 0.3415(5) 0.0478(18) Uani d 1 . .
C C6 0.1824(6) 0.7758(11) 0.5427(4) 0.0397(15) Uani d 1 . .
H H6A 0.208510 0.805366 0.497629 0.048 Uiso calc 1 . .
H H6B 0.239747 0.706121 0.585903 0.048 Uiso calc 1 . .
C C7 0.2611(6) 1.1711(12) 0.6282(5) 0.0508(18) Uani d 1 . .
H H7A 0.303971 1.179423 0.592207 0.061 Uiso calc 1 . .
H H7B 0.244080 1.325716 0.638995 0.061 Uiso calc 1 . .
C C8 0.3293(6) 1.0693(13) 0.7059(5) 0.052(2) Uani d 1 . .
O O1W 0.479(2) 0.483(5) 0.3773(16) 0.072(7) Uani d 0.3 . .
O O2W 0.4522(18) 0.660(4) 0.0890(13) 0.071(6) Uani d 0.3 . .
O O3W 0.4365(15) 0.538(4) 0.0344(9) 0.123(7) Uani d 0.5 . .
O O4W 0.4421(18) 0.285(3) 0.0195(13) 0.105(7) Uani d 0.4 . .
O O5W 0.4629(16) 0.844(4) 0.0802(13) 0.057(5) Uani d 0.3 . .
O O6W 0.451(3) 0.951(7) 0.115(2) 0.198(17) Uani d 0.5 . .
O O7W 0.556(4) 0.047(9) 0.009(3) 0.23(3) Uani d 0.3 . .

loop_
_atom_site_aniso_label
_atom_site_aniso_U_11
_atom_site_aniso_U_22
_atom_site_aniso_U_33
_atom_site_aniso_U_12
_atom_site_aniso_U_13
_atom_site_aniso_U_23
Ag1 0.0620(4) 0.0363(3) 0.0386(3) -0.0055(2) 0.0305(3) -0.0060(2)
K1 0.0607(11) 0.0602(12) 0.0891(14) 0.0039(9) 0.0400(10) 0.0048(10)
S1 0.0579(11) 0.0325(8) 0.0332(8) -0.0005(7) 0.0266(8) -0.0006(7)
S2 0.0552(11) 0.0347(9) 0.0531(11) -0.0041(8) 0.0261(9) -0.0089(8)
O1 0.082(4) 0.037(3) 0.050(3) 0.003(3) 0.034(3) -0.002(2)
O2 0.069(4) 0.053(3) 0.067(3) 0.011(3) 0.033(3) 0.015(3)
O3 0.059(4) 0.059(4) 0.075(4) -0.012(3) 0.030(3) -0.018(3)
O4 0.070(4) 0.057(3) 0.064(4) -0.007(3) 0.030(3) 0.005(3)
N1 0.057(4) 0.031(3) 0.028(3) -0.002(3) 0.024(2) -0.001(2)
C1 0.050(4) 0.028(3) 0.030(3) 0.000(3) 0.025(3) -0.004(3)
C2 0.055(4) 0.027(3) 0.039(3) 0.001(3) 0.031(3) -0.001(3)
C3 0.064(4) 0.032(3) 0.030(3) -0.003(3) 0.028(3) -0.001(3)
C4 0.063(5) 0.045(4) 0.045(4) 0.002(4) 0.028(4) 0.004(3)
C5 0.059(5) 0.034(4) 0.065(5) 0.003(3) 0.040(4) 0.010(4)
C6 0.059(4) 0.032(3) 0.039(3) -0.005(3) 0.030(3) -0.007(3)
C7 0.065(5) 0.036(4) 0.058(5) -0.010(3) 0.030(4) -0.005(3)
C8 0.057(5) 0.045(4) 0.069(5) -0.013(4) 0.039(4) -0.019(4)
O1W 0.081(17) 0.052(12) 0.066(14) 0.000(13) 0.000(13) 0.017(11)
O2W 0.084(15) 0.055(14) 0.060(13) -0.001(11) 0.003(11) -0.004(11)
O3W 0.123(15) 0.18(2) 0.065(10) 0.040(14) 0.024(9) -0.005(12)
O4W 0.113(17) 0.077(13) 0.111(16) 0.001(12) 0.016(13) 0.011(12)
O5W 0.044(11) 0.043(12) 0.062(13) 0.006(9) -0.015(9) 0.000(10)
O6W 0.22(4) 0.16(3) 0.21(3) 0.05(3) 0.06(3) -0.01(3)
O7W 0.21(5) 0.21(5) 0.16(4) 0.08(5) -0.09(4) -0.02(4)

loop_
_atom_type_symbol
_atom_type_description
_atom_type_scat_dispersion_real
_atom_type_scat_dispersion_imag
_atom_type_scat_source
C C 0.0033 0.0016 'International Tables Vol C Tables 4.2.6.8 and 6.1.1.4'
H H 0.0000 0.0000 'International Tables Vol C Tables 4.2.6.8 and 6.1.1.4'
Ag Ag -0.8971 1.1015 'International Tables Vol C Tables 4.2.6.8 and 6.1.1.4'
K K 0.2009 0.2494 'International Tables Vol C Tables 4.2.6.8 and 6.1.1.4'
N N 0.0061 0.0033 'International Tables Vol C Tables 4.2.6.8 and 6.1.1.4'
O O 0.0106 0.0060 'International Tables Vol C Tables 4.2.6.8 and 6.1.1.4'
S S 0.1246 0.1234 'International Tables Vol C Tables 4.2.6.8 and 6.1.1.4'

loop_
_geom_angle_atom_site_label_1
_geom_angle_atom_site_label_2
_geom_angle_atom_site_label_3
_geom_angle_site_symmetry_1
_geom_angle_site_symmetry_3
_geom_angle
_geom_angle_publ_flag
O4 Ag1 O1 3_566 2 90.01(19) y
O4 Ag1 N1 3_566 . 110.25(18) y
O1 Ag1 N1 2 . 84.78(17) y
O4 Ag1 S1 3_566 2_545 96.08(14) y
O1 Ag1 S1 2 2_545 108.15(12) y
N1 Ag1 S1 . 2_545 150.87(13) y
O4 Ag1 S2 3_566 3_566 69.66(14) y
O1 Ag1 S2 2 3_566 138.52(12) y
N1 Ag1 S2 . 3_566 70.23(12) y
S1 Ag1 S2 2_545 3_566 109.63(5) y
O4 Ag1 S1 3_566 . 165.62(14) y
O1 Ag1 S1 2 . 75.65(14) y
N1 Ag1 S1 . . 70.04(12) y
S1 Ag1 S1 2_545 . 87.60(4) y
S2 Ag1 S1 3_566 . 122.15(6) y
O4 Ag1 K1 3_566 2 37.02(14) ?
O1 Ag1 K1 2 2 53.08(13) ?
N1 Ag1 K1 . 2 105.00(13) ?
S1 Ag1 K1 2_545 2 103.54(5) ?
S2 Ag1 K1 3_566 2 101.25(5) ?
S1 Ag1 K1 . 2 128.60(5) ?
Ag1 S1 Ag1 2 . 129.26(7) y
O2W K1 O4 2_645 4_565 169.6(6) ?
O2W K1 O3 2_645 3_666 86.3(6) ?
O4 K1 O3 4_565 3_666 94.50(18) y
O2W K1 O2 2_645 . 88.2(6) ?
O4 K1 O2 4_565 . 89.60(19) y
O3 K1 O2 3_666 . 170.9(2) y
O2W K1 O3 2_645 4_575 74.4(6) ?
O4 K1 O3 4_565 4_575 116.0(2) y
O3 K1 O3 3_666 4_575 86.76(14) y
O2 K1 O3 . 4_575 98.72(18) y
O2W K1 O1W 2_645 1_545 103.5(8) ?
O4 K1 O1W 4_565 1_545 66.6(6) ?
O3 K1 O1W 3_666 1_545 79.4(6) ?
O2 K1 O1W . 1_545 94.8(6) ?
O3 K1 O1W 4_575 1_545 166.2(6) ?
O2W K1 O3W 2_645 2_645 24.4(6) ?
O4 K1 O3W 4_565 2_645 145.2(5) ?
O3 K1 O3W 3_666 2_645 91.9(4) ?
O2 K1 O3W . 2_645 80.2(4) ?
O3 K1 O3W 4_575 2_645 98.4(5) ?
O1W K1 O3W 1_545 2_645 81.2(8) ?
O2W K1 O4W 2_645 2_645 54.0(7) ?
O4 K1 O4W 4_565 2_645 115.6(4) ?
O3 K1 O4W 3_666 2_645 90.3(5) ?
O2 K1 O4W . 2_645 80.6(5) ?
O3 K1 O4W 4_575 2_645 128.4(4) ?
O1W K1 O4W 1_545 2_645 51.4(7) ?
O3W K1 O4W 2_645 2_645 30.2(6) ?
O2W K1 C5 2_645 . 94.6(6) ?
O4 K1 C5 4_565 . 87.3(2) ?
O3 K1 C5 3_666 . 165.0(2) ?
O2 K1 C5 . . 23.16(17) ?
O3 K1 C5 4_575 . 79.11(18) ?
O1W K1 C5 1_545 . 114.7(6) ?
O3W K1 C5 2_645 . 95.1(5) ?
O4W K1 C5 2_645 . 102.4(5) ?
O2W K1 O5W 2_645 2_645 16.3(6) ?
O4 K1 O5W 4_565 2_645 169.7(4) ?
O3 K1 O5W 3_666 2_645 95.3(4) ?
O2 K1 O5W . 2_645 81.2(5) ?
O3 K1 O5W 4_575 2_645 61.4(4) ?
O1W K1 O5W 1_545 2_645 118.5(7) ?
O3W K1 O5W 2_645 2_645 37.5(6) ?
O4W K1 O5W 2_645 2_645 67.6(5) ?
C5 K1 O5W . 2_645 82.5(4) ?
O2W K1 O1 2_645 . 112.9(6) ?
O4 K1 O1 4_565 . 71.53(16) y
O3 K1 O1 3_666 . 146.36(18) y
O2 K1 O1 . . 42.72(15) y
O3 K1 O1 4_575 . 73.37(15) y
O1W K1 O1 1_545 . 119.2(6) ?
O3W K1 O1 2_645 . 117.2(5) ?
O4W K1 O1 2_645 . 123.3(5) ?
C5 K1 O1 . . 22.47(17) ?
O5W K1 O1 2_645 . 98.4(4) ?
O2W K1 O6W 2_645 2_635 95.0(8) ?
O4 K1 O6W 4_565 2_635 76.0(7) ?
O3 K1 O6W 3_666 2_635 66.1(7) ?
O2 K1 O6W . 2_635 107.3(7) ?
O3 K1 O6W 4_575 2_635 151.6(7) ?
O1W K1 O6W 1_545 2_635 15.1(8) ?
O3W K1 O6W 2_645 2_635 75.6(9) ?
O4W K1 O6W 2_645 2_635 48.4(8) ?
C5 K1 O6W . 2_635 128.6(7) ?
O5W K1 O6W 2_645 2_635 111.1(7) ?
O1 K1 O6W . 2_635 134.3(7) ?
C3 S1 C4 . . 99.7(3) ?
C3 S1 Ag1 . 2 97.3(2) ?
C4 S1 Ag1 . 2 110.7(2) ?
C3 S1 Ag1 . . 92.9(2) ?
C4 S1 Ag1 . . 116.3(3) ?
C7 S2 C6 . . 103.3(4) ?
C7 S2 Ag1 . 3_566 98.5(3) ?
C6 S2 Ag1 . 3_566 86.3(2) ?
C5 O1 Ag1 . 2_545 127.6(5) ?
C5 O1 K1 . . 73.1(4) ?
Ag1 O1 K1 2_545 . 90.02(15) ?
C5 O2 K1 . . 98.2(4) ?
C8 O3 K1 . 3_666 113.7(5) ?
C8 O3 K1 . 4_576 126.4(5) ?
K1 O3 K1 3_666 4_576 115.0(2) ?
C8 O4 Ag1 . 3_566 124.0(6) ?
C8 O4 K1 . 4_566 127.6(5) ?
Ag1 O4 K1 3_566 4_566 108.3(2) ?
C1 N1 C2 . 3_566 119.9(6) ?
C1 N1 Ag1 . . 120.9(4) ?
C2 N1 Ag1 3_566 . 114.4(4) ?
N1 C1 C2 . . 121.4(5) ?
N1 C1 C3 . . 115.9(6) ?
C2 C1 C3 . . 122.7(6) ?
N1 C2 C1 3_566 . 118.7(6) ?
N1 C2 C6 3_566 . 115.6(6) ?
C1 C2 C6 . . 125.6(5) ?
C1 C3 S1 . . 112.2(4) ?
C1 C3 H3A . . 109.2 ?
S1 C3 H3A . . 109.2 ?
C1 C3 H3B . . 109.2 ?
S1 C3 H3B . . 109.2 ?
H3A C3 H3B . . 107.9 ?
C5 C4 S1 . . 109.6(5) ?
C5 C4 H4A . . 109.7 ?
S1 C4 H4A . . 109.7 ?
C5 C4 H4B . . 109.7 ?
S1 C4 H4B . . 109.7 ?
H4A C4 H4B . . 108.2 ?
O2 C5 O1 . . 126.8(7) ?
O2 C5 C4 . . 115.7(7) ?
O1 C5 C4 . . 117.4(7) ?
O2 C5 K1 . . 58.7(4) ?
O1 C5 K1 . . 84.4(4) ?
C4 C5 K1 . . 132.6(5) ?
C2 C6 S2 . . 105.7(5) ?
C2 C6 H6A . . 110.6 ?
S2 C6 H6A . . 110.6 ?
C2 C6 H6B . . 110.6 ?
S2 C6 H6B . . 110.6 ?
H6A C6 H6B . . 108.7 ?
C8 C7 S2 . . 117.4(5) ?
C8 C7 H7A . . 108.0 ?
S2 C7 H7A . . 108.0 ?
C8 C7 H7B . . 108.0 ?
S2 C7 H7B . . 108.0 ?
H7A C7 H7B . . 107.2 ?
O4 C8 O3 . . 124.6(9) ?
O4 C8 C7 . . 120.7(7) ?
O3 C8 C7 . . 114.8(7) ?
O4 C8 K1 . 3_666 117.4(5) ?
O3 C8 K1 . 3_666 46.6(4) ?
C7 C8 K1 . 3_666 102.3(4) ?
O4 C8 K1 . 4_566 36.1(4) ?
O3 C8 K1 . 4_566 92.8(5) ?
C7 C8 K1 . 4_566 147.2(5) ?
K1 C8 K1 3_666 4_566 83.44(19) ?
O6W O1W O5W 2_645 2_645 50(3) ?
O6W O1W K1 2_645 1_565 112(4) ?
O5W O1W K1 2_645 1_565 155(2) ?
O5W O2W O3W . . 119(3) ?
O5W O2W O6W . . 27(2) ?
O3W O2W O6W . . 143(2) ?
O5W O2W K1 . 2_655 126.2(17) ?
O3W O2W K1 . 2_655 96.4(16) ?
O6W O2W K1 . 2_655 117.0(16) ?
O2W O3W O4W . . 138(2) ?
O2W O3W K1 . 2_655 59.1(13) ?
O4W O3W K1 . 2_655 82.0(11) ?
O3W O4W K1 . 2_655 67.8(10) ?
O6W O5W O2W . . 121(4) ?
O6W O5W O1W . 2_655 49(3) ?
O2W O5W O1W . 2_655 131(2) ?
O6W O5W O7W . 3_665 111(4) ?
O2W O5W O7W . 3_665 122(3) ?
O1W O5W O7W 2_655 3_665 101(3) ?
O6W O5W K1 . 2_655 107(3) ?
O2W O5W K1 . 2_655 37.5(13) ?
O1W O5W K1 2_655 2_655 95.3(16) ?
O7W O5W K1 3_665 2_655 140(2) ?
O1W O6W O5W 2_655 . 82(4) ?
O1W O6W O2W 2_655 . 98(4) ?
O5W O6W O2W . . 32(2) ?
O1W O6W K1 2_655 2_665 53(3) ?
O5W O6W K1 . 2_665 131(4) ?
O2W O6W K1 . 2_665 151(2) ?
O7W O7W O5W 3_655 3_665 96(3) ?

loop_
_geom_bond_atom_site_label_1
_geom_bond_atom_site_label_2
_geom_bond_site_symmetry_2
_geom_bond_distance
_geom_bond_publ_flag
Ag1 N1 . 2.550(5) y
Ag1 O1 2 2.470(5) y
Ag1 O4 3_566 2.466(6) y
Ag1 S1 . 2.926(2) y
Ag1 S1 2_545 2.604(2) y
Ag1 S2 3_566 2.824(2) y
Ag1 K1 2 4.113(2) ?
K1 O2W 2_645 2.46(2) ?
K1 O1 . 3.289(6) y
K1 O2 . 2.729(6) y
K1 O3 3_666 2.724(6) y
K1 O3 4_575 2.751(6) y
K1 O4 4_565 2.608(6) y
K1 O1W 1_545 2.84(3) ?
K1 O3W 2_645 2.848(17) ?
K1 O4W 2_645 3.05(2) ?
K1 C5 . 3.162(7) ?
K1 O5W 2_645 3.26(2) ?
K1 O6W 2_635 3.30(4) ?
S1 C3 . 1.803(6) ?
S1 C4 . 1.824(8) ?
S2 C7 . 1.808(8) ?
S2 C6 . 1.811(7) ?
O1 C5 . 1.263(9) ?
O2 C5 . 1.256(9) ?
O3 C8 . 1.262(9) ?
O4 C8 . 1.241(9) ?
N1 C1 . 1.324(8) ?
N1 C2 3_566 1.334(8) ?
C1 C2 . 1.399(9) ?
C1 C3 . 1.509(8) ?
C2 C6 . 1.489(10) ?
C3 H3A . 0.9900 ?
C3 H3B . 0.9900 ?
C4 C5 . 1.512(10) ?
C4 H4A . 0.9900 ?
C4 H4B . 0.9900 ?
C6 H6A . 0.9900 ?
C6 H6B . 0.9900 ?
C7 C8 . 1.523(12) ?
C7 H7A . 0.9900 ?
C7 H7B . 0.9900 ?
O1W O6W 2_645 0.93(4) ?
O1W O5W 2_645 1.22(4) ?
O2W O5W . 1.13(3) ?
O2W O3W . 1.19(3) ?
O2W O6W . 1.81(4) ?
O3W O4W . 1.55(3) ?
O5W O6W . 0.94(4) ?
O5W O7W 3_665 1.66(6) ?
O7W O7W 3_655 1.53(11) ?

loop_
_geom_torsion_atom_site_label_1
_geom_torsion_atom_site_label_2
_geom_torsion_atom_site_label_3
_geom_torsion_atom_site_label_4
_geom_torsion_site_symmetry_1
_geom_torsion_site_symmetry_2
_geom_torsion_site_symmetry_3
_geom_torsion_site_symmetry_4
_geom_torsion
_geom_torsion_publ_flag
C2 N1 C1 C2 3_566 . . . 0.9(10) ?
Ag1 N1 C1 C2 . . . . -153.3(5) ?
C2 N1 C1 C3 3_566 . . . -175.4(6) ?
Ag1 N1 C1 C3 . . . . 30.4(7) ?
N1 C1 C2 N1 . . . 3_566 -0.9(10) ?
C3 C1 C2 N1 . . . 3_566 175.2(6) ?
N1 C1 C2 C6 . . . . -177.5(6) ?
C3 C1 C2 C6 . . . . -1.4(10) ?
N1 C1 C3 S1 . . . . -61.4(7) y
C2 C1 C3 S1 . . . . 122.3(6) ?
C4 S1 C3 C1 . . . . -66.2(6) ?
Ag1 S1 C3 C1 2 . . . -178.7(5) ?
Ag1 S1 C3 C1 . . . . 51.1(5) ?
C3 S1 C4 C5 . . . . 165.4(5) ?
Ag1 S1 C4 C5 2 . . . -93.0(5) ?
Ag1 S1 C4 C5 . . . . 67.3(5) ?
K1 O2 C5 O1 . . . . 53.3(8) ?
K1 O2 C5 C4 . . . . -125.8(5) ?
Ag1 O1 C5 O2 2_545 . . . 33.0(11) ?
K1 O1 C5 O2 . . . . -43.5(7) ?
Ag1 O1 C5 C4 2_545 . . . -147.9(5) ?
K1 O1 C5 C4 . . . . 135.6(6) ?
Ag1 O1 C5 K1 2_545 . . . 76.5(5) ?
S1 C4 C5 O2 . . . . -159.1(5) ?
S1 C4 C5 O1 . . . . 21.6(8) ?
S1 C4 C5 K1 . . . . 130.8(5) ?
N1 C2 C6 S2 3_566 . . . -70.4(7) y
C1 C2 C6 S2 . . . . 106.2(6) ?
C7 S2 C6 C2 . . . . 165.8(5) ?
Ag1 S2 C6 C2 3_566 . . . 68.0(4) ?
C6 S2 C7 C8 . . . . -69.2(6) ?
Ag1 S2 C7 C8 3_566 . . . 18.9(6) ?
Ag1 O4 C8 O3 3_566 . . . 150.8(6) ?
K1 O4 C8 O3 4_566 . . . -32.5(10) ?
Ag1 O4 C8 C7 3_566 . . . -29.0(9) ?
K1 O4 C8 C7 4_566 . . . 147.7(6) ?
Ag1 O4 C8 K1 3_566 . . 3_666 -154.8(3) ?
K1 O4 C8 K1 4_566 . . 3_666 21.9(8) ?
Ag1 O4 C8 K1 3_566 . . 4_566 -176.7(9) ?
K1 O3 C8 O4 3_666 . . . 96.7(8) ?
K1 O3 C8 O4 4_576 . . . -109.5(8) ?
K1 O3 C8 C7 3_666 . . . -83.5(7) ?
K1 O3 C8 C7 4_576 . . . 70.3(8) ?
K1 O3 C8 K1 4_576 . . 3_666 153.8(8) ?
K1 O3 C8 K1 3_666 . . 4_566 78.2(4) ?
K1 O3 C8 K1 4_576 . . 4_566 -128.0(4) ?
S2 C7 C8 O4 . . . . 1.5(10) y
S2 C7 C8 O3 . . . . -178.3(5) ?
S2 C7 C8 K1 . . . 3_666 134.0(4) ?
S2 C7 C8 K1 . . . 4_566 37.0(11) ?
O5W O2W O3W O4W . . . . 162(3) ?
O6W O2W O3W O4W . . . . 179(3) ?
K1 O2W O3W O4W 2_655 . . . 24(3) ?
O5W O2W O3W K1 . . . 2_655 138(3) ?
O6W O2W O3W K1 . . . 2_655 155(4) ?
O2W O3W O4W K1 . . . 2_655 -21(3) ?
O3W O2W O5W O6W . . . . 157(4) ?
K1 O2W O5W O6W 2_655 . . . -78(4) ?
O3W O2W O5W O1W . . . 2_655 -143(3) ?
O6W O2W O5W O1W . . . 2_655 60(4) ?
K1 O2W O5W O1W 2_655 . . 2_655 -18(5) ?
O3W O2W O5W O7W . . . 3_665 7(4) ?
O6W O2W O5W O7W . . . 3_665 -150(6) ?
K1 O2W O5W O7W 2_655 . . 3_665 132(3) ?
O3W O2W O5W K1 . . . 2_655 -125(4) ?
O6W O2W O5W K1 . . . 2_655 78(4) ?
O2W O5W O6W O1W . . . 2_655 120(4) ?
O7W O5W O6W O1W 3_665 . . 2_655 -87(4) ?
K1 O5W O6W O1W 2_655 . . 2_655 81(4) ?
O1W O5W O6W O2W 2_655 . . . -120(4) ?
O7W O5W O6W O2W 3_665 . . . 153(5) ?
K1 O5W O6W O2W 2_655 . . . -39(2) ?
O2W O5W O6W K1 . . . 2_665 142(3) ?
O1W O5W O6W K1 2_655 . . 2_665 22(2) ?
O7W O5W O6W K1 3_665 . . 2_665 -65(5) ?
K1 O5W O6W K1 2_655 . . 2_665 103(4) ?
O5W O2W O6W O1W . . . 2_655 -60(5) ?
O3W O2W O6W O1W . . . 2_655 -94(5) ?
K1 O2W O6W O1W 2_655 . . 2_655 58(5) ?
O3W O2W O6W O5W . . . . -34(6) ?
K1 O2W O6W O5W 2_655 . . . 118(4) ?
O5W O2W O6W K1 . . . 2_665 -72(5) ?
O3W O2W O6W K1 . . . 2_665 -106(5) ?
K1 O2W O6W K1 2_655 . . 2_665 45(5) ?

_cod_database_fobs_code 1566249
